data_2241221
loop_
_publ_author_name
'Ling, Bo-Kai'
'Feng, Xiao-Long'
'Li, Yang'
'Luan, Tian-Gang'

_publ_section_title
;
 Crystal structure of 4,4',4''-(1,3,5-triazine-2,4,6-triyl)tripyridinium
 trichloride 2.5-hydrate
;
_journal_coeditor_code XU5874
_journal_issue 11
_journal_name_full 'Acta Crystallographica Section E'
_journal_page_first o858
_journal_page_last o859
_journal_paper_doi 10.1107/S2056989015018125
_journal_volume 71
_journal_year 2015
_chemical_formula_iupac '2C18 H15 N6 3+, 6Cl -, 5H2 O'
_chemical_formula_moiety 'C18 H15 N6 3+, 3(Cl -), 2.5(H2 O)'
_chemical_formula_sum 'C18 H20 Cl3 N6 O2.5'
_chemical_formula_weight 466.75
_chemical_name_systematic
;
4,4',4''-(1,3,5-Triazine-2,4,6-triyl)tripyridinium
trichloride 2.5-hydrate
;
_space_group_crystal_system monoclinic
_space_group_IT_number 14
_space_group_name_Hall '-P 2ybc'
_space_group_name_H-M_alt 'P 1 21/c 1'
_symmetry_space_group_name_Hall '-P 2ybc'
_symmetry_space_group_name_H-M 'P 1 21/c 1'
_atom_sites_solution_hydrogens geom
_audit_creation_method SHELXL-2014/7
_cell_angle_alpha 90
_cell_angle_beta 98.3100(10)
_cell_angle_gamma 90
_cell_formula_units_Z 8
_cell_length_a 10.60420(10)
_cell_length_b 14.64470(10)
_cell_length_c 27.7906(3)
_cell_measurement_reflns_used 15012
_cell_measurement_temperature 150.00(10)
_cell_measurement_theta_max 65.4880
_cell_measurement_theta_min 2.9760
_cell_volume 4270.44(7)
_computing_cell_refinement
;
CrysAlis PRO (Agilent, 2014)
;
_computing_data_collection
;
CrysAlis PRO (Agilent, 2014)
;
_computing_data_reduction
;
CrysAlis PRO (Agilent, 2014)
;
_computing_molecular_graphics
;
ORTEP-3 for Windows (Farrugia, 2012)
;
_computing_publication_material
;
WinGX (Farrugia, 2012)
;
_computing_structure_refinement
;
SHELXL2014 (Sheldrick, 2015)
;
_computing_structure_solution
;
SHELXS97 (Sheldrick, 2008)
;
_diffrn_ambient_temperature 150.00(10)
_diffrn_detector_area_resol_mean 10.5058
_diffrn_measured_fraction_theta_full 0.986
_diffrn_measured_fraction_theta_max 0.986
_diffrn_measurement_device_type 'Agilent Xcalibur Atlas Gemini ultra'
_diffrn_measurement_method '\w scans'
_diffrn_radiation_type CuK\a
_diffrn_radiation_wavelength 1.54184
_diffrn_reflns_av_R_equivalents 0.0198
_diffrn_reflns_limit_h_max 12
_diffrn_reflns_limit_h_min -12
_diffrn_reflns_limit_k_max 16
_diffrn_reflns_limit_k_min -11
_diffrn_reflns_limit_l_max 31
_diffrn_reflns_limit_l_min -32
_diffrn_reflns_number 27170
_diffrn_reflns_theta_full 65.613
_diffrn_reflns_theta_max 65.613
_diffrn_reflns_theta_min 3.214
_exptl_absorpt_coefficient_mu 4.149
_exptl_absorpt_correction_T_max 1.00000
_exptl_absorpt_correction_T_min 0.57533
_exptl_absorpt_correction_type multi-scan
_exptl_absorpt_process_details
;
(CrysAlis PRO; Agilent, 2014)
;
_exptl_crystal_colour colourless
_exptl_crystal_density_diffrn 1.452
_exptl_crystal_description rod
_exptl_crystal_F_000 1928
_exptl_crystal_size_max 0.500
_exptl_crystal_size_mid 0.200
_exptl_crystal_size_min 0.100
_refine_diff_density_max 0.259
_refine_diff_density_min -0.249
_refine_ls_extinction_method none
_refine_ls_goodness_of_fit_ref 1.045
_refine_ls_hydrogen_treatment mixed
_refine_ls_matrix_type full
_refine_ls_number_parameters 572
_refine_ls_number_reflns 7278
_refine_ls_number_restraints 0
_refine_ls_restrained_S_all 1.045
_refine_ls_R_factor_all 0.0291
_refine_ls_R_factor_gt 0.0261
_refine_ls_shift/su_max 0.002
_refine_ls_shift/su_mean 0.000
_refine_ls_structure_factor_coef Fsqd
_refine_ls_weighting_details 'w=1/[\s^2^(Fo^2^)+(0.0455P)^2^+1.0459P] where P=(Fo^2^+2Fc^2^)/3'
_refine_ls_weighting_scheme calc
_refine_ls_wR_factor_gt 0.0736
_refine_ls_wR_factor_ref 0.0759
_reflns_number_gt 6654
_reflns_number_total 7278
_reflns_threshold_expression I>2\s(I)
_cod_data_source_file xu5874sup1.cif
_cod_data_source_block I
_cod_database_code 2241221
_shelx_space_group_comment
;
The symmetry employed for this shelxl refinement is uniquely defined
by the following loop, which should always be used as a source of
symmetry information in preference to the above space-group names.
They are only intended as comments.
;
_shelx_estimated_absorpt_t_min 0.231
_shelx_estimated_absorpt_t_max 0.682

loop_
_symmetry_equiv_pos_as_xyz
'x, y, z'
'-x, y+1/2, -z+1/2'
'-x, -y, -z'
'x, -y-1/2, z-1/2'

loop_
_atom_site_type_symbol
_atom_site_label
_atom_site_fract_x
_atom_site_fract_y
_atom_site_fract_z
_atom_site_U_iso_or_equiv
_atom_site_adp_type
_atom_site_calc_flag
_atom_site_occupancy
Cl Cl01 0.65529(3) 0.87819(2) 0.53046(2) 0.02080(9) Uani d 1
Cl Cl02 -0.15165(3) 0.86725(2) 0.96259(2) 0.02038(9) Uani d 1
Cl Cl03 -0.30029(3) 0.33680(2) 0.86906(2) 0.02704(9) Uani d 1
Cl Cl04 0.76231(3) 0.34758(2) 0.52883(2) 0.02860(10) Uani d 1
Cl Cl05 0.69917(4) 0.19615(3) 0.70100(2) 0.03228(10) Uani d 1
Cl Cl06 -0.24393(4) 0.61127(3) 0.75183(2) 0.03989(12) Uani d 1
O O5 -0.13385(10) 0.45402(8) 0.81302(4) 0.0293(2) Uani d 1
O O3 0.65114(11) 0.45593(9) 0.68539(4) 0.0292(2) Uani d 1
O O2 0.80923(11) 0.34430(8) 0.64199(5) 0.0308(2) Uani d 1
O O1 0.79029(12) 0.14892(9) 0.48489(5) 0.0349(3) Uani d 1
N N11 0.05285(10) 0.36030(8) 0.90020(4) 0.0181(2) Uani d 1
N N10 0.20086(10) 0.29011(7) 0.85541(4) 0.0189(2) Uani d 1
N N6 0.46303(11) 0.37119(8) 0.59643(4) 0.0193(2) Uani d 1
N N5 0.33219(11) 0.46467(8) 0.63822(4) 0.0199(2) Uani d 1
O O4 -0.13673(13) 0.20960(9) 0.80408(5) 0.0434(3) Uani d 1
N N4 0.32306(11) 0.30340(8) 0.64532(4) 0.0204(2) Uani d 1
N N12 0.18691(10) 0.45145(8) 0.85844(4) 0.0190(2) Uani d 1
N N9 -0.06099(11) 0.67836(8) 0.93866(4) 0.0226(3) Uani d 1
H H09 -0.0926 0.7271 0.9494 0.027 Uiso calc 1
N N3 0.57300(11) 0.68432(8) 0.54975(4) 0.0229(3) Uani d 1
H H03 0.6040 0.7318 0.5375 0.027 Uiso calc 1
N N1 0.52800(11) 0.03964(8) 0.57480(4) 0.0224(3) Uani d 1
H H01 0.5519 -0.0134 0.5663 0.027 Uiso calc 1
N N8 -0.00911(11) 0.02831(8) 0.92431(4) 0.0225(3) Uani d 1
H H08 -0.0319 -0.0247 0.9332 0.027 Uiso calc 1
N N7 0.51720(11) 0.39554(9) 0.75219(4) 0.0251(3) Uani d 1
H H07 0.5727 0.4001 0.7326 0.030 Uiso calc 1
N N2 0.00613(11) 0.41058(9) 0.74708(4) 0.0268(3) Uani d 1
H H02 -0.0498 0.4151 0.7665 0.032 Uiso calc 1
C C16 0.41129(12) 0.29914(9) 0.61556(5) 0.0181(3) Uani d 1
C C36 0.23658(12) 0.37382(9) 0.84431(5) 0.0173(3) Uani d 1
C C37 0.10782(12) 0.28751(9) 0.88325(5) 0.0164(3) Uani d 1
C C17 0.28607(13) 0.38778(9) 0.65473(5) 0.0186(3) Uani d 1
C C38 0.09613(12) 0.44037(9) 0.88672(5) 0.0171(3) Uani d 1
C C23 0.33836(13) 0.38155(9) 0.81286(5) 0.0191(3) Uani d 1
C C18 0.42064(12) 0.45195(9) 0.60929(5) 0.0183(3) Uani d 1
C C33 0.04010(12) 0.52483(9) 0.90481(5) 0.0181(3) Uani d 1
C C28 0.06487(12) 0.19579(9) 0.89691(5) 0.0179(3) Uani d 1
C C34 -0.04614(13) 0.51835(9) 0.93800(5) 0.0206(3) Uani d 1
H H34 -0.0701 0.4616 0.9486 0.025 Uiso calc 1
C C8 0.18526(13) 0.39663(10) 0.68655(5) 0.0203(3) Uani d 1
C C3 0.45303(12) 0.20713(9) 0.60187(5) 0.0190(3) Uani d 1
C C12 0.56434(13) 0.52499(10) 0.55698(5) 0.0211(3) Uani d 1
H H12 0.5915 0.4673 0.5490 0.025 Uiso calc 1
C C22 0.39093(13) 0.30344(10) 0.79539(5) 0.0221(3) Uani d 1
H H22 0.3655 0.2459 0.8043 0.027 Uiso calc 1
C C4 0.54831(13) 0.19906(9) 0.57262(5) 0.0204(3) Uani d 1
H H4 0.5869 0.2509 0.5620 0.025 Uiso calc 1
C C27 -0.02943(13) 0.18762(9) 0.92639(5) 0.0214(3) Uani d 1
H H27 -0.0680 0.2394 0.9371 0.026 Uiso calc 1
C C13 0.47470(12) 0.53481(9) 0.58865(5) 0.0189(3) Uani d 1
C C2 0.39638(14) 0.12860(10) 0.61731(5) 0.0232(3) Uani d 1
H H2 0.3332 0.1329 0.6372 0.028 Uiso calc 1
C C9 0.13433(13) 0.31852(10) 0.70484(5) 0.0236(3) Uani d 1
H H9 0.1610 0.2609 0.6965 0.028 Uiso calc 1
C C7 0.14280(14) 0.48231(10) 0.69901(5) 0.0250(3) Uani d 1
H H7 0.1751 0.5352 0.6868 0.030 Uiso calc 1
C C31 0.02052(14) 0.68671(10) 0.90647(5) 0.0244(3) Uani d 1
H H31 0.0416 0.7444 0.8961 0.029 Uiso calc 1
C C5 0.58482(13) 0.11328(10) 0.55959(5) 0.0227(3) Uani d 1
H H5 0.6489 0.1068 0.5402 0.027 Uiso calc 1
C C11 0.61224(13) 0.60190(10) 0.53762(5) 0.0230(3) Uani d 1
H H11 0.6716 0.5965 0.5162 0.028 Uiso calc 1
C C24 0.37914(13) 0.46732(10) 0.79972(5) 0.0232(3) Uani d 1
H H24 0.3456 0.5202 0.8114 0.028 Uiso calc 1
C C29 0.11984(14) 0.11722(9) 0.88081(5) 0.0233(3) Uani d 1
H H29 0.1817 0.1215 0.8603 0.028 Uiso calc 1
C C1 0.43502(14) 0.04472(10) 0.60282(5) 0.0250(3) Uani d 1
H H1 0.3971 -0.0083 0.6124 0.030 Uiso calc 1
C C26 -0.06542(14) 0.10175(10) 0.93967(5) 0.0240(3) Uani d 1
H H26 -0.1288 0.0952 0.9593 0.029 Uiso calc 1
C C30 0.08193(14) 0.03369(10) 0.89543(5) 0.0265(3) Uani d 1
H H30 0.1190 -0.0192 0.8854 0.032 Uiso calc 1
C C32 0.07329(13) 0.61014(9) 0.88867(5) 0.0224(3) Uani d 1
H H32 0.1301 0.6154 0.8663 0.027 Uiso calc 1
C C35 -0.09538(13) 0.59728(10) 0.95483(5) 0.0231(3) Uani d 1
H H35 -0.1522 0.5943 0.9773 0.028 Uiso calc 1
C C25 0.47006(14) 0.47203(10) 0.76910(5) 0.0261(3) Uani d 1
H H25 0.4989 0.5286 0.7601 0.031 Uiso calc 1
C C6 0.05204(14) 0.48706(11) 0.72970(5) 0.0288(3) Uani d 1
H H6 0.0225 0.5436 0.7384 0.035 Uiso calc 1
C C14 0.43625(14) 0.62155(10) 0.60020(6) 0.0252(3) Uani d 1
H H14 0.3764 0.6292 0.6213 0.030 Uiso calc 1
C C15 0.48771(14) 0.69618(10) 0.58015(6) 0.0267(3) Uani d 1
H H15 0.4632 0.7548 0.5877 0.032 Uiso calc 1
C C21 0.48130(14) 0.31252(10) 0.76462(5) 0.0256(3) Uani d 1
H H21 0.5171 0.2609 0.7526 0.031 Uiso calc 1
C C10 0.04389(14) 0.32775(11) 0.73544(5) 0.0269(3) Uani d 1
H H10 0.0092 0.2762 0.7480 0.032 Uiso calc 1
H H3A 0.6891(18) 0.5011(15) 0.6995(7) 0.040(5) Uiso d 1
H H2A 0.7816(19) 0.3391(13) 0.6115(8) 0.042(6) Uiso d 1
H H5A -0.1779(18) 0.5060(14) 0.8017(7) 0.042(5) Uiso d 1
H H5B -0.183(2) 0.4236(15) 0.8260(8) 0.048(6) Uiso d 1
H H3B 0.7020(19) 0.4219(14) 0.6736(7) 0.041(5) Uiso d 1
H H1A 0.761(2) 0.1505(14) 0.4580(8) 0.044(6) Uiso d 1
H H1B 0.784(2) 0.2044(17) 0.4950(8) 0.054(6) Uiso d 1
H H2B 0.780(2) 0.2994(16) 0.6554(8) 0.058(7) Uiso d 1
H H4A -0.184(2) 0.2070(14) 0.7798(8) 0.047(6) Uiso d 1
H H4B -0.187(3) 0.2301(19) 0.8215(10) 0.081(9) Uiso d 1

loop_
_atom_site_aniso_label
_atom_site_aniso_U_11
_atom_site_aniso_U_22
_atom_site_aniso_U_33
_atom_site_aniso_U_12
_atom_site_aniso_U_13
_atom_site_aniso_U_23
Cl01 0.02249(17) 0.01723(17) 0.02277(17) -0.00011(12) 0.00355(13) -0.00023(12)
Cl02 0.02001(16) 0.01681(16) 0.02501(17) 0.00094(12) 0.00562(13) 0.00004(12)
Cl03 0.02599(18) 0.02703(19) 0.02979(19) -0.00023(14) 0.00972(14) 0.00424(14)
Cl04 0.03331(19) 0.02561(19) 0.03073(19) 0.00059(14) 0.01765(15) 0.00042(14)
Cl05 0.0433(2) 0.0277(2) 0.02738(19) -0.00284(16) 0.01019(16) -0.00100(14)
Cl06 0.0475(3) 0.0177(2) 0.0515(3) 0.00120(15) -0.0030(2) 0.00063(15)
O5 0.0277(6) 0.0328(6) 0.0302(6) 0.0034(5) 0.0133(5) 0.0089(5)
O3 0.0305(6) 0.0310(6) 0.0284(6) -0.0026(5) 0.0117(5) -0.0055(5)
O2 0.0363(6) 0.0271(6) 0.0311(6) -0.0062(5) 0.0117(5) -0.0014(5)
O1 0.0458(7) 0.0299(7) 0.0313(7) 0.0061(5) 0.0130(6) -0.0008(5)
N11 0.0168(5) 0.0166(6) 0.0207(6) 0.0013(4) 0.0023(4) 0.0007(4)
N10 0.0193(6) 0.0178(6) 0.0200(6) -0.0003(4) 0.0041(4) -0.0017(4)
N6 0.0177(5) 0.0182(6) 0.0223(6) -0.0009(4) 0.0040(5) -0.0013(5)
N5 0.0196(6) 0.0209(6) 0.0200(6) 0.0002(5) 0.0058(4) -0.0012(5)
O4 0.0417(7) 0.0501(8) 0.0365(7) 0.0121(6) -0.0004(6) -0.0063(6)
N4 0.0207(6) 0.0205(6) 0.0204(6) 0.0020(5) 0.0043(5) 0.0019(5)
N12 0.0197(6) 0.0176(6) 0.0202(6) 0.0011(4) 0.0044(4) -0.0004(4)
N9 0.0227(6) 0.0178(6) 0.0277(6) 0.0037(5) 0.0053(5) -0.0045(5)
N3 0.0235(6) 0.0177(6) 0.0280(6) -0.0024(5) 0.0060(5) 0.0029(5)
N1 0.0266(6) 0.0159(6) 0.0241(6) 0.0045(5) 0.0018(5) -0.0009(5)
N8 0.0291(6) 0.0159(6) 0.0228(6) -0.0031(5) 0.0053(5) 0.0019(5)
N7 0.0201(6) 0.0362(7) 0.0204(6) -0.0038(5) 0.0077(5) -0.0024(5)
N2 0.0217(6) 0.0391(7) 0.0214(6) 0.0031(5) 0.0095(5) 0.0048(5)
C16 0.0168(6) 0.0188(7) 0.0182(6) -0.0002(5) 0.0010(5) 0.0011(5)
C36 0.0170(6) 0.0185(7) 0.0163(6) -0.0004(5) 0.0021(5) 0.0000(5)
C37 0.0152(6) 0.0180(7) 0.0157(6) 0.0001(5) 0.0007(5) -0.0001(5)
C17 0.0183(6) 0.0198(7) 0.0176(6) 0.0013(5) 0.0021(5) 0.0010(5)
C38 0.0161(6) 0.0181(7) 0.0170(6) 0.0000(5) 0.0018(5) 0.0007(5)
C23 0.0172(6) 0.0228(7) 0.0171(6) -0.0013(5) 0.0019(5) -0.0023(5)
C18 0.0168(6) 0.0185(7) 0.0192(6) 0.0002(5) 0.0016(5) -0.0010(5)
C33 0.0170(6) 0.0169(7) 0.0198(6) 0.0002(5) 0.0014(5) -0.0014(5)
C28 0.0172(6) 0.0193(7) 0.0164(6) 0.0010(5) -0.0002(5) -0.0002(5)
C34 0.0208(7) 0.0181(7) 0.0238(7) -0.0007(5) 0.0070(5) 0.0013(5)
C8 0.0186(7) 0.0252(7) 0.0171(6) 0.0023(6) 0.0025(5) 0.0015(5)
C3 0.0175(6) 0.0195(7) 0.0191(6) 0.0004(5) -0.0002(5) -0.0001(5)
C12 0.0216(7) 0.0188(7) 0.0236(7) 0.0015(5) 0.0064(6) -0.0017(5)
C22 0.0217(7) 0.0228(7) 0.0222(7) -0.0015(6) 0.0042(6) -0.0025(6)
C4 0.0205(7) 0.0196(7) 0.0212(7) -0.0009(5) 0.0031(5) -0.0008(5)
C27 0.0247(7) 0.0181(7) 0.0224(7) 0.0019(6) 0.0071(6) -0.0002(5)
C13 0.0178(6) 0.0190(7) 0.0198(7) -0.0007(5) 0.0025(5) -0.0007(5)
C2 0.0216(7) 0.0228(7) 0.0260(7) 0.0005(6) 0.0059(6) 0.0025(6)
C9 0.0234(7) 0.0250(8) 0.0228(7) 0.0008(6) 0.0046(6) 0.0034(6)
C7 0.0265(7) 0.0237(8) 0.0262(7) 0.0024(6) 0.0088(6) 0.0039(6)
C31 0.0249(7) 0.0172(7) 0.0317(8) -0.0013(6) 0.0065(6) 0.0014(6)
C5 0.0216(7) 0.0247(7) 0.0219(7) 0.0019(6) 0.0036(6) -0.0015(6)
C11 0.0218(7) 0.0243(7) 0.0240(7) 0.0003(6) 0.0075(6) -0.0008(6)
C24 0.0240(7) 0.0232(7) 0.0235(7) -0.0024(6) 0.0067(6) -0.0022(6)
C29 0.0230(7) 0.0202(7) 0.0282(8) 0.0005(6) 0.0094(6) -0.0007(6)
C1 0.0269(7) 0.0191(7) 0.0290(8) -0.0007(6) 0.0040(6) 0.0035(6)
C26 0.0265(7) 0.0238(7) 0.0230(7) -0.0016(6) 0.0083(6) -0.0004(6)
C30 0.0301(8) 0.0182(7) 0.0328(8) 0.0024(6) 0.0100(6) -0.0027(6)
C32 0.0222(7) 0.0198(7) 0.0269(7) -0.0009(6) 0.0087(6) 0.0005(6)
C35 0.0225(7) 0.0235(7) 0.0246(7) 0.0016(6) 0.0075(6) -0.0008(6)
C25 0.0269(7) 0.0269(8) 0.0255(7) -0.0051(6) 0.0074(6) -0.0006(6)
C6 0.0295(8) 0.0309(8) 0.0279(8) 0.0079(6) 0.0103(6) 0.0009(6)
C14 0.0253(7) 0.0211(7) 0.0319(8) 0.0009(6) 0.0129(6) -0.0016(6)
C15 0.0280(8) 0.0180(7) 0.0360(8) 0.0024(6) 0.0116(6) -0.0019(6)
C21 0.0230(7) 0.0297(8) 0.0245(7) 0.0015(6) 0.0053(6) -0.0068(6)
C10 0.0239(7) 0.0318(8) 0.0261(7) -0.0002(6) 0.0069(6) 0.0066(6)

loop_
_atom_type_symbol
_atom_type_description
_atom_type_scat_dispersion_real
_atom_type_scat_dispersion_imag
_atom_type_scat_source
C C 0.0181 0.0091 'International Tables Vol C Tables 4.2.6.8 and 6.1.1.4'
H H 0.0000 0.0000 'International Tables Vol C Tables 4.2.6.8 and 6.1.1.4'
N N 0.0311 0.0180 'International Tables Vol C Tables 4.2.6.8 and 6.1.1.4'
O O 0.0492 0.0322 'International Tables Vol C Tables 4.2.6.8 and 6.1.1.4'
Cl Cl 0.3639 0.7018 'International Tables Vol C Tables 4.2.6.8 and 6.1.1.4'

loop_
_geom_angle_atom_site_label_1
_geom_angle_atom_site_label_2
_geom_angle_atom_site_label_3
_geom_angle
H5A O5 H5B 106.5(19)
H3A O3 H3B 111.1(19)
H2A O2 H2B 106(2)
H1A O1 H1B 104(2)
C38 N11 C37 114.73(11)
C36 N10 C37 114.68(11)
C18 N6 C16 114.89(11)
C18 N5 C17 114.45(11)
H4A O4 H4B 97(2)
C17 N4 C16 114.62(11)
C36 N12 C38 114.68(11)
C31 N9 C35 122.67(12)
C31 N9 H09 118.7
C35 N9 H09 118.7
C15 N3 C11 122.78(12)
C15 N3 H03 118.6
C11 N3 H03 118.6
C5 N1 C1 122.81(12)
C5 N1 H01 118.6
C1 N1 H01 118.6
C26 N8 C30 122.61(12)
C26 N8 H08 118.7
C30 N8 H08 118.7
C21 N7 C25 122.43(12)
C21 N7 H07 118.8
C25 N7 H07 118.8
C10 N2 C6 122.45(12)
C10 N2 H02 118.8
C6 N2 H02 118.8
N6 C16 N4 125.05(12)
N6 C16 C3 117.42(12)
N4 C16 C3 117.52(12)
N10 C36 N12 125.28(12)
N10 C36 C23 117.42(11)
N12 C36 C23 117.28(11)
N11 C37 N10 125.28(12)
N11 C37 C28 117.83(11)
N10 C37 C28 116.87(11)
N4 C17 N5 125.54(12)
N4 C17 C8 117.00(12)
N5 C17 C8 117.46(12)
N11 C38 N12 125.32(12)
N11 C38 C33 117.72(11)
N12 C38 C33 116.96(11)
C22 C23 C24 119.64(13)
C22 C23 C36 120.26(12)
C24 C23 C36 120.07(12)
N6 C18 N5 125.43(12)
N6 C18 C13 117.10(11)
N5 C18 C13 117.46(12)
C32 C33 C34 119.75(12)
C32 C33 C38 120.34(12)
C34 C33 C38 119.91(12)
C27 C28 C29 119.32(13)
C27 C28 C37 120.21(12)
C29 C28 C37 120.47(12)
C35 C34 C33 119.01(13)
C35 C34 H34 120.5
C33 C34 H34 120.5
C9 C8 C7 119.53(13)
C9 C8 C17 119.69(12)
C7 C8 C17 120.77(12)
C4 C3 C2 119.46(13)
C4 C3 C16 119.71(12)
C2 C3 C16 120.82(12)
C11 C12 C13 119.11(13)
C11 C12 H12 120.4
C13 C12 H12 120.4
C21 C22 C23 119.11(13)
C21 C22 H22 120.4
C23 C22 H22 120.4
C5 C4 C3 119.11(13)
C5 C4 H4 120.4
C3 C4 H4 120.4
C26 C27 C28 119.19(13)
C26 C27 H27 120.4
C28 C27 H27 120.4
C14 C13 C12 119.43(13)
C14 C13 C18 120.95(12)
C12 C13 C18 119.61(12)
C1 C2 C3 119.19(13)
C1 C2 H2 120.4
C3 C2 H2 120.4
C10 C9 C8 119.09(14)
C10 C9 H9 120.5
C8 C9 H9 120.5
C6 C7 C8 118.64(14)
C6 C7 H7 120.7
C8 C7 H7 120.7
N9 C31 C32 120.12(13)
N9 C31 H31 119.9
C32 C31 H31 119.9
N1 C5 C4 119.79(13)
N1 C5 H5 120.1
C4 C5 H5 120.1
N3 C11 C12 119.64(13)
N3 C11 H11 120.2
C12 C11 H11 120.2
C25 C24 C23 118.58(13)
C25 C24 H24 120.7
C23 C24 H24 120.7
C30 C29 C28 119.28(13)
C30 C29 H29 120.4
C28 C29 H29 120.4
N1 C1 C2 119.62(13)
N1 C1 H1 120.2
C2 C1 H1 120.2
N8 C26 C27 119.79(13)
N8 C26 H26 120.1
C27 C26 H26 120.1
N8 C30 C29 119.81(13)
N8 C30 H30 120.1
C29 C30 H30 120.1
C31 C32 C33 118.76(13)
C31 C32 H32 120.6
C33 C32 H32 120.6
N9 C35 C34 119.68(13)
N9 C35 H35 120.2
C34 C35 H35 120.2
N7 C25 C24 120.35(14)
N7 C25 H25 119.8
C24 C25 H25 119.8
N2 C6 C7 120.29(14)
N2 C6 H6 119.9
C7 C6 H6 119.9
C15 C14 C13 119.17(13)
C15 C14 H14 120.4
C13 C14 H14 120.4
N3 C15 C14 119.86(13)
N3 C15 H15 120.1
C14 C15 H15 120.1
N7 C21 C22 119.86(13)
N7 C21 H21 120.1
C22 C21 H21 120.1
N2 C10 C9 120.00(14)
N2 C10 H10 120.0
C9 C10 H10 120.0

loop_
_geom_bond_atom_site_label_1
_geom_bond_atom_site_label_2
_geom_bond_distance
O5 H5A 0.92(2)
O5 H5B 0.81(2)
O3 H3A 0.84(2)
O3 H3B 0.84(2)
O2 H2A 0.86(2)
O2 H2B 0.84(2)
O1 H1A 0.77(2)
O1 H1B 0.87(2)
N11 C38 1.3325(17)
N11 C37 1.3332(17)
N10 C36 1.3325(17)
N10 C37 1.3395(17)
N6 C18 1.3324(17)
N6 C16 1.3348(17)
N5 C18 1.3336(17)
N5 C17 1.3350(18)
O4 H4A 0.78(2)
O4 H4B 0.83(3)
N4 C17 1.3338(18)
N4 C16 1.3369(17)
N12 C36 1.3355(17)
N12 C38 1.3378(17)
N9 C31 1.3364(19)
N9 C35 1.3387(19)
N9 H09 0.8600
N3 C15 1.3351(19)
N3 C11 1.3359(19)
N3 H03 0.8600
N1 C5 1.3336(19)
N1 C1 1.3438(19)
N1 H01 0.8600
N8 C26 1.3300(19)
N8 C30 1.3439(19)
N8 H08 0.8600
N7 C21 1.334(2)
N7 C25 1.3393(19)
N7 H07 0.8600
N2 C10 1.332(2)
N2 C6 1.339(2)
N2 H02 0.8600
C16 C3 1.4848(19)
C36 C23 1.4880(19)
C37 C28 1.4852(19)
C17 C8 1.4883(19)
C38 C33 1.4906(18)
C23 C22 1.390(2)
C23 C24 1.394(2)
C18 C13 1.4917(19)
C33 C32 1.3899(19)
C33 C34 1.3928(19)
C28 C27 1.3865(19)
C28 C29 1.3926(19)
C34 C35 1.378(2)
C34 H34 0.9300
C8 C9 1.392(2)
C8 C7 1.393(2)
C3 C4 1.3904(19)
C3 C2 1.394(2)
C12 C11 1.377(2)
C12 C13 1.3932(19)
C12 H12 0.9300
C22 C21 1.380(2)
C22 H22 0.9300
C4 C5 1.378(2)
C4 H4 0.9300
C27 C26 1.380(2)
C27 H27 0.9300
C13 C14 1.386(2)
C2 C1 1.374(2)
C2 H2 0.9300
C9 C10 1.377(2)
C9 H9 0.9300
C7 C6 1.377(2)
C7 H7 0.9300
C31 C32 1.377(2)
C31 H31 0.9300
C5 H5 0.9300
C11 H11 0.9300
C24 C25 1.377(2)
C24 H24 0.9300
C29 C30 1.368(2)
C29 H29 0.9300
C1 H1 0.9300
C26 H26 0.9300
C30 H30 0.9300
C32 H32 0.9300
C35 H35 0.9300
C25 H25 0.9300
C6 H6 0.9300
C14 C15 1.375(2)
C14 H14 0.9300
C15 H15 0.9300
C21 H21 0.9300
C10 H10 0.9300

loop_
_geom_hbond_atom_site_label_D
_geom_hbond_atom_site_label_H
_geom_hbond_atom_site_label_A
_geom_hbond_site_symmetry_A
_geom_hbond_distance_DH
_geom_hbond_distance_HA
_geom_hbond_distance_DA
_geom_hbond_angle_DHA
O1 H1A Cl03 4_665 0.77(2) 2.47(2) 3.2302(15) 171(2)
O1 H1B Cl04 . 0.87(2) 2.32(2) 3.1856(14) 175(2)
O2 H2A Cl04 . 0.86(2) 2.28(2) 3.1124(15) 163.2(18)
O2 H2B Cl05 . 0.84(2) 2.22(2) 3.0515(13) 170(2)
O3 H3A Cl06 1_655 0.84(2) 2.22(2) 3.0379(13) 164.5(18)
O3 H3B O2 . 0.84(2) 1.91(2) 2.7426(17) 176(2)
O4 H4A Cl05 1_455 0.78(2) 2.36(2) 3.1356(15) 172(2)
O4 H4B Cl03 . 0.83(3) 2.47(3) 3.2626(14) 162(3)
O5 H5A Cl06 . 0.92(2) 2.12(2) 2.9973(12) 157.4(17)
O5 H5B Cl03 . 0.81(2) 2.24(2) 3.0466(12) 173(2)
N1 H01 Cl01 1_545 0.86 2.24 3.0678(12) 161
N2 H02 O5 . 0.86 1.77 2.5985(16) 162
N3 H03 Cl01 . 0.86 2.23 3.0405(12) 158
N7 H07 O3 . 0.86 1.84 2.6472(16) 155
N8 H08 Cl02 1_545 0.86 2.25 3.0732(12) 159
N9 H09 Cl02 . 0.86 2.19 3.0337(12) 166
C1 H1 Cl03 2_546 0.93 2.57 3.4995(15) 174
C4 H4 Cl04 . 0.93 2.61 3.4871(14) 157
C5 H5 O1 . 0.93 2.38 3.2614(19) 158
C9 H9 Cl06 2_546 0.93 2.70 3.4071(15) 134
C10 H10 O4 . 0.93 2.54 3.370(2) 148
C11 H11 Cl02 4_675 0.93 2.61 3.5114(15) 163
C12 H12 Cl04 . 0.93 2.64 3.4992(15) 154
C15 H15 Cl03 2_556 0.93 2.54 3.3157(16) 141
C21 H21 Cl05 . 0.93 2.74 3.5424(15) 146
C22 H22 Cl06 2_546 0.93 2.72 3.3883(15) 130
C24 H24 Cl05 2_656 0.93 2.63 3.4519(15) 147
C26 H26 Cl04 4_466 0.93 2.53 3.3669(15) 149
C30 H30 O2 2_646 0.93 2.31 3.2331(19) 174
C31 H31 O2 2_656 0.93 2.50 3.3320(19) 149
C34 H34 O1 4_466 0.93 2.50 3.3706(19) 156
C35 H35 Cl01 4_476 0.93 2.72 3.6254(14) 166

_cod_database_fobs_code 2241221
